data_7153026
loop_
_publ_author_name
'Goel, Atul'
'Taneja, Gaurav'
'Raghuvanshi, Ashutosh'
'Kant, Ruchir'
'Maulik, Prakas R.'

_publ_section_title
;
 Diversity-oriented general protocol for the synthesis of privileged
 oxygen scaffolds: pyrones, coumarins, benzocoumarins and
 naphthocoumarins.
;
_journal_issue 32
_journal_name_full 'Organic &amp; biomolecular chemistry'
_journal_page_first 5239
_journal_page_last 5253
_journal_paper_doi 10.1039/c3ob40859k
_journal_volume 11
_journal_year 2013
_chemical_formula_moiety 'C21 H14 O2'
_chemical_formula_sum 'C21 H14 O2'
_chemical_formula_weight 298.32
_chemical_melting_point 205
_chemical_name_common 'Annulated Coumarin'
_chemical_name_systematic
;
5,6-dihydro-4H-benzo[f]naptho[2,1-c]chromen-4-one
;
_space_group_IT_number 61
_symmetry_cell_setting orthorhombic
_symmetry_space_group_name_Hall '-P 2ac 2ab'
_symmetry_space_group_name_H-M 'P b c a'
_atom_sites_solution_hydrogens geom
_atom_sites_solution_primary direct
_atom_sites_solution_secondary difmap
_audit_creation_method SHELXL-97
_cell_angle_alpha 90.00
_cell_angle_beta 90.00
_cell_angle_gamma 90.00
_cell_formula_units_Z 8
_cell_length_a 15.050(5)
_cell_length_b 8.960(3)
_cell_length_c 21.187(7)
_cell_measurement_reflns_used 2241
_cell_measurement_temperature 100(2)
_cell_measurement_theta_max 26.15
_cell_measurement_theta_min 2.35
_cell_volume 2857.0(16)
_computing_cell_refinement 'SAINT (Bruker)'
_computing_data_collection 'SMART 32(bruker)'
_computing_data_reduction 'SAINT (Bruker)'
_computing_molecular_graphics 'SHELXTL (Bruker, 1997)'
_computing_publication_material 'SHELXTL (Bruker, 1997)'
_computing_structure_refinement 'SHELXTL (Bruker, 1997)'
_computing_structure_solution 'SHELXTL (Bruker, 1997)'
_diffrn_ambient_temperature 100(2)
_diffrn_measured_fraction_theta_full 0.991
_diffrn_measured_fraction_theta_max 0.991
_diffrn_measurement_device_type 'Bruker SMART APEX'
_diffrn_measurement_method \q-2\q
_diffrn_radiation_monochromator graphite
_diffrn_radiation_source 'fine-focus sealed tube'
_diffrn_radiation_type MoK\a
_diffrn_radiation_wavelength 0.71073
_diffrn_reflns_av_R_equivalents 0.0861
_diffrn_reflns_av_sigmaI/netI 0.0764
_diffrn_reflns_limit_h_max 19
_diffrn_reflns_limit_h_min -19
_diffrn_reflns_limit_k_max 11
_diffrn_reflns_limit_k_min -11
_diffrn_reflns_limit_l_max 18
_diffrn_reflns_limit_l_min -28
_diffrn_reflns_number 17307
_diffrn_reflns_theta_full 28.30
_diffrn_reflns_theta_max 28.30
_diffrn_reflns_theta_min 2.35
_exptl_absorpt_coefficient_mu 0.088
_exptl_absorpt_correction_type none
_exptl_crystal_colour Red
_exptl_crystal_density_diffrn 1.387
_exptl_crystal_density_method 'not measured'
_exptl_crystal_description 'rectangular block'
_exptl_crystal_F_000 1248
_exptl_crystal_size_max 0.275
_exptl_crystal_size_mid 0.200
_exptl_crystal_size_min 0.175
_refine_diff_density_max 0.473
_refine_diff_density_min -0.496
_refine_diff_density_rms 0.126
_refine_ls_extinction_coef 0.0036(14)
_refine_ls_extinction_expression Fc^*^=kFc[1+0.001xFc^2^\l^3^/sin(2\q)]^-1/4^
_refine_ls_extinction_method SHELXL
_refine_ls_goodness_of_fit_ref 1.083
_refine_ls_hydrogen_treatment constr
_refine_ls_matrix_type full
_refine_ls_number_parameters 209
_refine_ls_number_reflns 3513
_refine_ls_number_restraints 0
_refine_ls_restrained_S_all 1.083
_refine_ls_R_factor_all 0.1060
_refine_ls_R_factor_gt 0.0630
_refine_ls_shift/su_max 0.000
_refine_ls_shift/su_mean 0.000
_refine_ls_structure_factor_coef Fsqd
_refine_ls_weighting_details 'calc w=1/[\s^2^(Fo^2^)+(0.0894P)^2^+2.3153P] where P=(Fo^2^+2Fc^2^)/3'
_refine_ls_weighting_scheme calc
_refine_ls_wR_factor_gt 0.1501
_refine_ls_wR_factor_ref 0.2040
_reflns_number_gt 2408
_reflns_number_total 3513
_reflns_threshold_expression >2sigma(I)
_cod_data_source_file c3ob40859k.txt
_cod_data_source_block ******
_cod_depositor_comments
;
The following automatic conversions were performed:

'_symmetry_cell_setting' value 'Orthorhombic' changed to
'orthorhombic' according to
/home/saulius/struct/CIF-dictionaries/cif_core.dic dictionary named
'cif_core.dic' version 2.4.2 from
2011-04-26.

'_refine_ls_hydrogen_treatment' value 'Constr' changed
to 'constr' according to
/home/saulius/struct/CIF-dictionaries/cif_core.dic dictionary named
'cif_core.dic' version 2.4.2 from 2011-04-26.

Automatic conversion script
Id: cif_fix_values 1891 2012-01-12 08:04:46Z andrius 
;
_cod_original_sg_symbol_H-M Pbca
_cod_database_code 7153026

loop_
_symmetry_equiv_pos_as_xyz
'x, y, z'
'-x+1/2, -y, z+1/2'
'-x, y+1/2, -z+1/2'
'x+1/2, -y+1/2, -z'
'-x, -y, -z'
'x-1/2, y, -z-1/2'
'x, -y-1/2, z-1/2'
'-x-1/2, y-1/2, z'

loop_
_atom_site_label
_atom_site_type_symbol
_atom_site_fract_x
_atom_site_fract_y
_atom_site_fract_z
_atom_site_U_iso_or_equiv
_atom_site_adp_type
_atom_site_occupancy
_atom_site_symmetry_multiplicity
_atom_site_calc_flag
_atom_site_refinement_flags
C1 C -0.07067(15) 0.4755(3) 0.36401(11) 0.0262(5) Uani 1 1 d .
H1 H -0.0437 0.4191 0.3312 0.031 Uiso 1 1 calc R
C2 C -0.15989(16) 0.4618(3) 0.37458(12) 0.0299(6) Uani 1 1 d .
H2 H -0.1938 0.3956 0.3492 0.036 Uiso 1 1 calc R
C3 C -0.20235(17) 0.5442(3) 0.42260(12) 0.0324(6) Uani 1 1 d .
H3 H -0.2647 0.5363 0.4285 0.039 Uiso 1 1 calc R
C4 C -0.15297(16) 0.6358(3) 0.46068(12) 0.0302(6) Uani 1 1 d .
H4 H -0.1814 0.6907 0.4933 0.036 Uiso 1 1 calc R
C5 C -0.00832(17) 0.7366(3) 0.49454(11) 0.0285(5) Uani 1 1 d .
H5 H -0.0373 0.7940 0.5261 0.034 Uiso 1 1 calc R
C6 C 0.08162(16) 0.7386(3) 0.49064(11) 0.0284(5) Uani 1 1 d .
H6 H 0.1160 0.7929 0.5204 0.034 Uiso 1 1 calc R
C8 C 0.26372(16) 0.5604(3) 0.40757(11) 0.0268(5) Uani 1 1 d .
C9 C 0.27376(15) 0.4029(3) 0.30829(11) 0.0253(5) Uani 1 1 d .
H9A H 0.3176 0.3420 0.3317 0.030 Uiso 1 1 calc R
H9B H 0.3066 0.4713 0.2799 0.030 Uiso 1 1 calc R
C10 C 0.21358(15) 0.3016(3) 0.26946(11) 0.0262(5) Uani 1 1 d .
H10A H 0.2488 0.2511 0.2363 0.031 Uiso 1 1 calc R
H10B H 0.1872 0.2241 0.2970 0.031 Uiso 1 1 calc R
C11 C 0.11513(15) 0.3781(3) 0.17654(11) 0.0265(5) Uani 1 1 d .
H11 H 0.1427 0.3044 0.1509 0.032 Uiso 1 1 calc R
C12 C 0.04962(16) 0.4698(3) 0.15075(11) 0.0280(5) Uani 1 1 d .
H12 H 0.0316 0.4570 0.1081 0.034 Uiso 1 1 calc R
C13 C 0.01098(16) 0.5801(3) 0.18777(11) 0.0272(5) Uani 1 1 d .
H13 H -0.0323 0.6447 0.1700 0.033 Uiso 1 1 calc R
C14 C 0.03521(15) 0.5965(3) 0.25068(11) 0.0262(5) Uani 1 1 d .
H14 H 0.0088 0.6726 0.2756 0.031 Uiso 1 1 calc R
C4A C -0.05967(16) 0.6497(3) 0.45200(11) 0.0260(5) Uani 1 1 d .
C6A C 0.12308(15) 0.6587(3) 0.44163(11) 0.0250(5) Uani 1 1 d .
C8A C 0.21829(15) 0.4923(3) 0.35417(11) 0.0243(5) Uani 1 1 d .
C10A C 0.14066(15) 0.3930(2) 0.23944(11) 0.0235(5) Uani 1 1 d .
C14A C 0.09860(15) 0.5009(2) 0.27733(11) 0.0231(5) Uani 1 1 d .
C14B C 0.13090(15) 0.5219(2) 0.34321(11) 0.0225(5) Uani 1 1 d .
C14C C 0.07729(15) 0.5864(2) 0.39387(10) 0.0221(5) Uani 1 1 d .
C14D C -0.01755(15) 0.5727(2) 0.40112(10) 0.0234(5) Uani 1 1 d .
O7 O 0.21454(10) 0.65709(19) 0.44448(8) 0.0274(4) Uani 1 1 d .
O15 O 0.34196(11) 0.5497(2) 0.41939(9) 0.0351(5) Uani 1 1 d .

loop_
_atom_site_aniso_label
_atom_site_aniso_U_11
_atom_site_aniso_U_22
_atom_site_aniso_U_33
_atom_site_aniso_U_23
_atom_site_aniso_U_13
_atom_site_aniso_U_12
C1 0.0260(12) 0.0298(12) 0.0228(11) 0.0001(9) 0.0007(9) 0.0017(9)
C2 0.0257(12) 0.0357(13) 0.0284(13) 0.0013(10) -0.0020(10) -0.0040(10)
C3 0.0246(12) 0.0421(15) 0.0306(13) 0.0018(11) 0.0042(10) 0.0004(11)
C4 0.0290(12) 0.0351(13) 0.0265(12) 0.0019(10) 0.0056(10) 0.0036(10)
C5 0.0352(13) 0.0277(12) 0.0227(12) -0.0009(9) 0.0026(10) 0.0029(10)
C6 0.0344(13) 0.0290(12) 0.0218(12) -0.0008(9) 0.0000(10) -0.0034(10)
C8 0.0253(12) 0.0286(12) 0.0266(12) 0.0017(10) -0.0008(9) -0.0024(9)
C9 0.0218(11) 0.0250(12) 0.0290(12) 0.0009(9) 0.0008(9) -0.0010(9)
C10 0.0267(12) 0.0234(11) 0.0284(12) 0.0001(9) 0.0019(9) 0.0019(9)
C11 0.0243(12) 0.0275(12) 0.0277(12) -0.0044(10) 0.0039(9) -0.0024(9)
C12 0.0274(12) 0.0337(13) 0.0230(12) -0.0022(10) -0.0003(9) -0.0031(10)
C13 0.0218(11) 0.0312(12) 0.0287(12) 0.0036(10) -0.0023(9) -0.0003(9)
C14 0.0238(12) 0.0272(12) 0.0275(12) 0.0005(9) 0.0020(9) 0.0011(9)
C4A 0.0304(12) 0.0270(12) 0.0208(11) 0.0031(9) 0.0025(9) 0.0012(9)
C6A 0.0242(12) 0.0263(12) 0.0246(11) 0.0016(9) 0.0005(9) -0.0026(9)
C8A 0.0246(12) 0.0251(11) 0.0233(12) 0.0034(9) 0.0001(9) -0.0021(9)
C10A 0.0215(11) 0.0224(11) 0.0265(12) -0.0013(9) 0.0033(9) -0.0043(9)
C14A 0.0214(11) 0.0236(11) 0.0242(12) 0.0008(9) 0.0008(9) -0.0014(8)
C14B 0.0238(11) 0.0186(10) 0.0252(12) 0.0017(9) 0.0016(9) -0.0007(8)
C14C 0.0238(11) 0.0226(11) 0.0198(11) 0.0022(8) -0.0003(9) 0.0003(8)
C14D 0.0248(12) 0.0242(11) 0.0212(11) 0.0020(9) -0.0009(9) 0.0008(9)
O7 0.0232(8) 0.0336(9) 0.0254(9) -0.0030(7) -0.0015(6) -0.0025(7)
O15 0.0247(9) 0.0439(11) 0.0367(10) -0.0025(8) -0.0059(7) -0.0009(8)

loop_
_atom_type_symbol
_atom_type_description
_atom_type_scat_dispersion_real
_atom_type_scat_dispersion_imag
_atom_type_scat_source
C C 0.0033 0.0016 'International Tables Vol C Tables 4.2.6.8 and 6.1.1.4'
H H 0.0000 0.0000 'International Tables Vol C Tables 4.2.6.8 and 6.1.1.4'
O O 0.0106 0.0060 'International Tables Vol C Tables 4.2.6.8 and 6.1.1.4'

loop_
_geom_angle_atom_site_label_1
_geom_angle_atom_site_label_2
_geom_angle_atom_site_label_3
_geom_angle
C2 C1 C14D 121.2(2)
C2 C1 H1 119.4
C14D C1 H1 119.4
C1 C2 C3 121.1(2)
C1 C2 H2 119.5
C3 C2 H2 119.5
C4 C3 C2 119.5(2)
C4 C3 H3 120.2
C2 C3 H3 120.2
C3 C4 C4A 120.8(2)
C3 C4 H4 119.6
C4A C4 H4 119.6
C6 C5 C4A 120.8(2)
C6 C5 H5 119.6
C4A C5 H5 119.6
C5 C6 C6A 118.7(2)
C5 C6 H6 120.6
C6A C6 H6 120.6
O15 C8 O7 117.0(2)
O15 C8 C8A 125.9(2)
O7 C8 C8A 116.8(2)
C8A C9 C10 109.55(18)
C8A C9 H9A 109.8
C10 C9 H9A 109.8
C8A C9 H9B 109.8
C10 C9 H9B 109.8
H9A C9 H9B 108.2
C10A C10 C9 109.65(19)
C10A C10 H10A 109.7
C9 C10 H10A 109.7
C10A C10 H10B 109.7
C9 C10 H10B 109.7
H10A C10 H10B 108.2
C10A C11 C12 120.9(2)
C10A C11 H11 119.6
C12 C11 H11 119.6
C13 C12 C11 119.6(2)
C13 C12 H12 120.2
C11 C12 H12 120.2
C12 C13 C14 120.5(2)
C12 C13 H13 119.8
C14 C13 H13 119.8
C13 C14 C14A 120.0(2)
C13 C14 H14 120.0
C14A C14 H14 120.0
C5 C4A C4 120.2(2)
C5 C4A C14D 120.2(2)
C4 C4A C14D 119.6(2)
O7 C6A C14C 121.6(2)
O7 C6A C6 114.6(2)
C14C C6A C6 123.8(2)
C14B C8A C8 120.3(2)
C14B C8A C9 121.8(2)
C8 C8A C9 117.6(2)
C11 C10A C14A 119.2(2)
C11 C10A C10 123.5(2)
C14A C10A C10 117.3(2)
C14 C14A C10A 119.8(2)
C14 C14A C14B 121.5(2)
C10A C14A C14B 118.3(2)
C8A C14B C14C 119.0(2)
C8A C14B C14A 116.8(2)
C14C C14B C14A 123.9(2)
C6A C14C C14D 117.1(2)
C6A C14C C14B 116.5(2)
C14D C14C C14B 126.2(2)
C1 C14D C4A 117.7(2)
C1 C14D C14C 123.4(2)
C4A C14D C14C 118.6(2)
C6A O7 C8 121.12(18)

loop_
_geom_bond_atom_site_label_1
_geom_bond_atom_site_label_2
_geom_bond_distance
C1 C2 1.367(3)
C1 C14D 1.420(3)
C1 H1 0.9500
C2 C3 1.410(4)
C2 H2 0.9500
C3 C4 1.370(4)
C3 H3 0.9500
C4 C4A 1.422(3)
C4 H4 0.9500
C5 C6 1.356(4)
C5 C4A 1.420(3)
C5 H5 0.9500
C6 C6A 1.407(3)
C6 H6 0.9500
C8 O15 1.208(3)
C8 O7 1.382(3)
C8 C8A 1.456(3)
C9 C8A 1.511(3)
C9 C10 1.524(3)
C9 H9A 0.9900
C9 H9B 0.9900
C10 C10A 1.510(3)
C10 H10A 0.9900
C10 H10B 0.9900
C11 C10A 1.393(3)
C11 C12 1.395(3)
C11 H11 0.9500
C12 C13 1.389(3)
C12 H12 0.9500
C13 C14 1.390(3)
C13 H13 0.9500
C14 C14A 1.401(3)
C14 H14 0.9500
C4A C14D 1.428(3)
C6A O7 1.378(3)
C6A C14C 1.385(3)
C8A C14B 1.362(3)
C10A C14A 1.407(3)
C14A C14B 1.490(3)
C14B C14C 1.462(3)
C14C C14D 1.441(3)

loop_
_geom_torsion_atom_site_label_1
_geom_torsion_atom_site_label_2
_geom_torsion_atom_site_label_3
_geom_torsion_atom_site_label_4
_geom_torsion
C14D C1 C2 C3 0.3(4)
C1 C2 C3 C4 -2.2(4)
C2 C3 C4 C4A 0.6(4)
C4A C5 C6 C6A 3.1(4)
C8A C9 C10 C10A 53.3(2)
C10A C11 C12 C13 1.7(4)
C11 C12 C13 C14 -1.9(4)
C12 C13 C14 C14A -0.4(4)
C6 C5 C4A C4 173.3(2)
C6 C5 C4A C14D -5.2(3)
C3 C4 C4A C5 -175.5(2)
C3 C4 C4A C14D 3.0(4)
C5 C6 C6A O7 -174.9(2)
C5 C6 C6A C14C 5.0(4)
O15 C8 C8A C14B -175.0(2)
O7 C8 C8A C14B -1.5(3)
O15 C8 C8A C9 -1.5(4)
O7 C8 C8A C9 171.95(19)
C10 C9 C8A C14B -24.9(3)
C10 C9 C8A C8 161.8(2)
C12 C11 C10A C14A 0.9(3)
C12 C11 C10A C10 -177.4(2)
C9 C10 C10A C11 134.6(2)
C9 C10 C10A C14A -43.7(3)
C13 C14 C14A C10A 3.0(3)
C13 C14 C14A C14B 175.6(2)
C11 C10A C14A C14 -3.2(3)
C10 C10A C14A C14 175.2(2)
C11 C10A C14A C14B -176.1(2)
C10 C10A C14A C14B 2.4(3)
C8 C8A C14B C14C -17.1(3)
C9 C8A C14B C14C 169.7(2)
C8 C8A C14B C14A 156.5(2)
C9 C8A C14B C14A -16.7(3)
C14 C14A C14B C8A -143.3(2)
C10A C14A C14B C8A 29.4(3)
C14 C14A C14B C14C 30.0(3)
C10A C14A C14B C14C -157.4(2)
O7 C6A C14C C14D 169.5(2)
C6 C6A C14C C14D -10.4(3)
O7 C6A C14C C14B -6.2(3)
C6 C6A C14C C14B 173.9(2)
C8A C14B C14C C6A 20.9(3)
C14A C14B C14C C6A -152.2(2)
C8A C14B C14C C14D -154.3(2)
C14A C14B C14C C14D 32.6(3)
C2 C1 C14D C4A 3.2(3)
C2 C1 C14D C14C 177.1(2)
C5 C4A C14D C1 173.7(2)
C4 C4A C14D C1 -4.8(3)
C5 C4A C14D C14C -0.5(3)
C4 C4A C14D C14C -179.0(2)
C6A C14C C14D C1 -166.0(2)
C14B C14C C14D C1 9.2(3)
C6A C14C C14D C4A 7.9(3)
C14B C14C C14D C4A -176.9(2)
C14C C6A O7 C8 -12.8(3)
C6 C6A O7 C8 167.1(2)
O15 C8 O7 C6A -169.2(2)
C8A C8 O7 C6A 16.7(3)
